data_4314200
loop_
_publ_author_name
'Arunendu Mondal'
'Eric L. Klein'
'Masood A. Khan'
'Robert P. Houser'

_publ_section_title
;
 TACN-Amino Acid Conjugates and Their Copper(II) Complexes
;
_journal_name_full 'Inorganic Chemistry'
_journal_page_first 5462
_journal_page_last 5464
_journal_paper_doi 10.1021/ic034598y
_journal_volume 42
_journal_year 2003
_chemical_formula_sum 'C19 H45 Cl4 Cu2 N9 O17'
_chemical_formula_weight 940.52
_chemical_name_systematic
; 
 ? 
;
_space_group_IT_number 19
_symmetry_cell_setting orthorhombic
_symmetry_space_group_name_Hall 'P 2ac 2ab'
_symmetry_space_group_name_H-M 'P 21 21 21'
_atom_sites_solution_hydrogens geom
_atom_sites_solution_primary direct
_atom_sites_solution_secondary difmap
_audit_creation_method SHELXL-97
_cell_angle_alpha 90.00
_cell_angle_beta 90.00
_cell_angle_gamma 90.00
_cell_formula_units_Z 4
_cell_length_a 9.9962(11)
_cell_length_b 17.432(2)
_cell_length_c 20.285(2)
_cell_measurement_reflns_used 6818
_cell_measurement_temperature 143(2)
_cell_measurement_theta_max 26.41
_cell_measurement_theta_min 2.27
_cell_volume 3534.7(7)
_computing_cell_refinement 'Bruker SMART'
_computing_data_collection 'Bruker SMART'
_computing_data_reduction 'Bruker SAINT'
_computing_molecular_graphics 'Bruker SHELXTL'
_computing_publication_material 'Bruker SHELXTL'
_computing_structure_refinement 'SHELXL-97 (Sheldrick, 1997)'
_computing_structure_solution 'SHELXS-97 (Sheldrick, 1990)'
_diffrn_ambient_temperature 143(2)
_diffrn_measured_fraction_theta_full 0.996
_diffrn_measured_fraction_theta_max 0.996
_diffrn_measurement_device_type 'CCD area detector'
_diffrn_measurement_method 'phi and omega scans'
_diffrn_radiation_monochromator graphite
_diffrn_radiation_source 'fine-focus sealed tube'
_diffrn_radiation_type MoK\a
_diffrn_radiation_wavelength 0.71073
_diffrn_reflns_av_R_equivalents 0.0490
_diffrn_reflns_av_sigmaI/netI 0.0379
_diffrn_reflns_limit_h_max 12
_diffrn_reflns_limit_h_min -12
_diffrn_reflns_limit_k_max 21
_diffrn_reflns_limit_k_min -21
_diffrn_reflns_limit_l_max 25
_diffrn_reflns_limit_l_min -25
_diffrn_reflns_number 36607
_diffrn_reflns_theta_full 25.99
_diffrn_reflns_theta_max 25.99
_diffrn_reflns_theta_min 2.27
_diffrn_standards_decay_% none
_diffrn_standards_interval_count 0
_diffrn_standards_number 0
_exptl_absorpt_coefficient_mu 1.590
_exptl_absorpt_correction_T_max 0.7015
_exptl_absorpt_correction_T_min 0.5549
_exptl_absorpt_correction_type multi-scan
_exptl_absorpt_process_details Bruker(2001)SADABS,BrukerAXSInc.,Madison,WI
_exptl_crystal_colour purple
_exptl_crystal_density_diffrn 1.767
_exptl_crystal_density_method 'not measured'
_exptl_crystal_description prism
_exptl_crystal_F_000 1936
_exptl_crystal_size_max 0.42
_exptl_crystal_size_mid 0.26
_exptl_crystal_size_min 0.24
_refine_diff_density_max 1.779
_refine_diff_density_min -0.721
_refine_diff_density_rms 0.154
_refine_ls_abs_structure_details 'Flack H D (1983), Acta Cryst. A39, 876-881'
_refine_ls_abs_structure_Flack 0.059(15)
_refine_ls_extinction_method none
_refine_ls_goodness_of_fit_ref 1.051
_refine_ls_hydrogen_treatment mixed
_refine_ls_matrix_type full
_refine_ls_number_parameters 492
_refine_ls_number_reflns 6919
_refine_ls_number_restraints 14
_refine_ls_restrained_S_all 1.051
_refine_ls_R_factor_all 0.0535
_refine_ls_R_factor_gt 0.0505
_refine_ls_shift/su_max 0.040
_refine_ls_shift/su_mean 0.004
_refine_ls_structure_factor_coef Fsqd
_refine_ls_weighting_details 'calc w=1/[\s^2^(Fo^2^)+(0.0997P)^2^+2.8889P] where P=(Fo^2^+2Fc^2^)/3'
_refine_ls_weighting_scheme calc
_refine_ls_wR_factor_gt 0.1334
_refine_ls_wR_factor_ref 0.1353
_reflns_number_gt 6548
_reflns_number_total 6919
_reflns_threshold_expression >2sigma(I)
_cod_data_source_file ic034598ysi20030530_034213_1.cif
_cod_data_source_block complex_2
_cod_depositor_comments
;
The following automatic conversions were performed:

'_symmetry_cell_setting' value 'Orthorhombic' changed to
'orthorhombic' according to the built-in table from CIF Core
dictionary named 'cif_core.dic' version 2.4.1 from 2010-06-29.

Automatic conversion script
Id: cif_fix_values 1646 2011-03-28 12:23:43Z adriana 
;
_cod_database_code 4314200

loop_
_symmetry_equiv_pos_as_xyz
'x, y, z'
'-x+1/2, -y, z+1/2'
'-x, y+1/2, -z+1/2'
'x+1/2, -y+1/2, -z'

loop_
_atom_site_label
_atom_site_type_symbol
_atom_site_fract_x
_atom_site_fract_y
_atom_site_fract_z
_atom_site_U_iso_or_equiv
_atom_site_adp_type
_atom_site_occupancy
_atom_site_symmetry_multiplicity
_atom_site_calc_flag
_atom_site_refinement_flags
_atom_site_disorder_assembly
_atom_site_disorder_group
Cu1 Cu 0.05150(4) 0.39583(3) 0.17849(2) 0.01780(10) Uani 1 1 d . . .
Cu2 Cu -0.08335(4) 0.61282(3) 0.31837(2) 0.01762(9) Uani 1 1 d . . .
Cl1 Cl 0.03910(11) 0.25353(5) 0.16127(5) 0.0266(2) Uani 1 1 d . . .
Cl2 Cl -0.63333(9) 0.37430(5) 0.39366(4) 0.02115(19) Uani 1 1 d . . .
Cl3 Cl 0.61807(10) 0.56195(6) 0.09697(5) 0.0248(2) Uani 1 1 d . . .
Cl4 Cl 0.60081(10) 1.20707(6) 0.08545(5) 0.0281(2) Uani 1 1 d . . .
O1 O 0.0754(3) 0.58751(15) 0.26256(12) 0.0206(6) Uani 1 1 d . . .
O2 O 0.0068(3) 0.41072(14) 0.27364(13) 0.0191(6) Uani 1 1 d . . .
O3 O -0.7551(3) 0.35758(17) 0.35901(16) 0.0303(7) Uani 1 1 d . . .
O4 O -0.5258(3) 0.32952(17) 0.36484(14) 0.0274(7) Uani 1 1 d . . .
O5 O -0.6462(4) 0.3552(2) 0.46198(15) 0.0403(9) Uani 1 1 d . . .
O6 O -0.6016(3) 0.45384(17) 0.38793(16) 0.0322(7) Uani 1 1 d . . .
O7 O 0.4979(3) 0.54721(18) 0.05988(14) 0.0297(7) Uani 1 1 d . . .
O8 O 0.7294(3) 0.5225(2) 0.06662(18) 0.0400(8) Uani 1 1 d . . .
O9 O 0.6028(3) 0.53165(19) 0.16279(16) 0.0368(8) Uani 1 1 d . . .
O10 O 0.6455(3) 0.64148(19) 0.10060(16) 0.0353(8) Uani 1 1 d . . .
O11 O 0.7050(4) 1.1520(3) 0.0826(2) 0.0616(12) Uani 1 1 d . . .
O12 O 0.5172(4) 1.1969(2) 0.02824(19) 0.0515(10) Uani 1 1 d . . .
O13 O 0.5211(4) 1.1958(3) 0.14342(19) 0.0565(11) Uani 1 1 d . . .
O14 O 0.6521(4) 1.2838(2) 0.08644(18) 0.0496(10) Uani 1 1 d . . .
O15 O -0.2307(4) 0.3007(2) 0.4304(2) 0.0517(10) Uani 1 1 d D . .
O16 O -0.3059(5) 0.2003(2) 0.3861(2) 0.0546(11) Uani 1 1 d D . .
O17 O -0.6289(3) 0.24542(19) 0.25487(14) 0.0320(7) Uani 1 1 d D . .
N1 N 0.1105(3) 0.41524(19) 0.08414(15) 0.0216(7) Uani 1 1 d D . .
N2 N 0.2467(3) 0.39584(18) 0.19992(16) 0.0212(7) Uani 1 1 d D . .
N3 N 0.1443(3) 0.55660(18) 0.16066(15) 0.0192(7) Uani 1 1 d . . .
N4 N -0.1723(3) 0.62295(19) 0.23009(16) 0.0220(7) Uani 1 1 d D . .
N5 N -0.2478(3) 0.60659(19) 0.37636(16) 0.0230(7) Uani 1 1 d D . .
N6 N 0.0174(3) 0.58632(18) 0.39950(15) 0.0188(7) Uani 1 1 d D . .
N7 N -0.1496(3) 0.45035(18) 0.34479(15) 0.0178(7) Uani 1 1 d . . .
N8 N -0.1528(3) 0.40390(18) 0.16854(15) 0.0194(7) Uani 1 1 d D . .
N9 N -0.3018(4) 0.2479(2) 0.4307(2) 0.0437(11) Uani 1 1 d D . .
C1 C 0.2575(4) 0.4036(2) 0.0771(2) 0.0266(9) Uani 1 1 d . . .
H1A H 0.3008 0.4534 0.0675 0.032 Uiso 1 1 calc R . .
H1B H 0.2749 0.3688 0.0395 0.032 Uiso 1 1 calc R . .
C2 C 0.3185(4) 0.3694(2) 0.1396(2) 0.0265(9) Uani 1 1 d . . .
H2A H 0.3145 0.3127 0.1372 0.032 Uiso 1 1 calc R . .
H2B H 0.4138 0.3845 0.1426 0.032 Uiso 1 1 calc R . .
C3 C 0.2931(4) 0.4692(2) 0.22958(19) 0.0230(9) Uani 1 1 d . . .
H3A H 0.3886 0.4634 0.2416 0.028 Uiso 1 1 calc R . .
H3B H 0.2426 0.4777 0.2709 0.028 Uiso 1 1 calc R . .
C4 C 0.2792(4) 0.5398(2) 0.1873(2) 0.0217(8) Uani 1 1 d . . .
H4A H 0.3085 0.5846 0.2136 0.026 Uiso 1 1 calc R . .
H4B H 0.3417 0.5349 0.1497 0.026 Uiso 1 1 calc R . .
C5 C 0.1273(4) 0.5596(2) 0.08799(18) 0.0209(8) Uani 1 1 d . . .
H5A H 0.2164 0.5677 0.0678 0.025 Uiso 1 1 calc R . .
H5B H 0.0718 0.6049 0.0771 0.025 Uiso 1 1 calc R . .
C6 C 0.0641(4) 0.4897(2) 0.05647(18) 0.0229(9) Uani 1 1 d . . .
H6A H -0.0341 0.4931 0.0618 0.027 Uiso 1 1 calc R . .
H6B H 0.0837 0.4905 0.0086 0.027 Uiso 1 1 calc R . .
C7 C 0.0556(4) 0.5874(2) 0.20274(18) 0.0201(8) Uani 1 1 d . . .
C8 C -0.0733(4) 0.6262(2) 0.17684(18) 0.0221(8) Uani 1 1 d . . .
H8A H -0.1072 0.5990 0.1368 0.026 Uiso 1 1 calc R . .
C9 C -0.0397(4) 0.7105(2) 0.1605(2) 0.0277(9) Uani 1 1 d . . .
H9A H -0.1186 0.7355 0.1415 0.042 Uiso 1 1 calc R . .
H9B H 0.0341 0.7122 0.1287 0.042 Uiso 1 1 calc R . .
H9C H -0.0133 0.7373 0.2009 0.042 Uiso 1 1 calc R . .
C10 C -0.2100(5) 0.6028(3) 0.4458(2) 0.0362(11) Uani 1 1 d . . .
H10A H -0.2358 0.5521 0.4637 0.043 Uiso 1 1 calc R . .
H10B H -0.2603 0.6424 0.4705 0.043 Uiso 1 1 calc R . .
C11 C -0.0600(4) 0.6150(2) 0.45699(18) 0.0227(8) Uani 1 1 d . . .
H11A H -0.0418 0.6704 0.4634 0.027 Uiso 1 1 calc R . .
H11B H -0.0317 0.5875 0.4973 0.027 Uiso 1 1 calc R . .
C12 C 0.0627(4) 0.5056(2) 0.40090(18) 0.0181(8) Uani 1 1 d . . .
H12A H 0.1166 0.4976 0.4413 0.022 Uiso 1 1 calc R . .
H12B H 0.1222 0.4968 0.3626 0.022 Uiso 1 1 calc R . .
C13 C -0.0499(4) 0.4449(2) 0.39942(17) 0.0185(8) Uani 1 1 d . . .
H13A H -0.0076 0.3936 0.3972 0.022 Uiso 1 1 calc R . .
H13B H -0.0989 0.4478 0.4417 0.022 Uiso 1 1 calc R . .
C14 C -0.2912(4) 0.4652(2) 0.3637(2) 0.0211(8) Uani 1 1 d . . .
H14A H -0.3490 0.4302 0.3379 0.025 Uiso 1 1 calc R . .
H14B H -0.3021 0.4515 0.4108 0.025 Uiso 1 1 calc R . .
C15 C -0.3413(5) 0.5443(3) 0.3545(3) 0.0353(11) Uani 1 1 d . . .
H15A H -0.4263 0.5498 0.3791 0.042 Uiso 1 1 calc R . .
H15B H -0.3615 0.5520 0.3072 0.042 Uiso 1 1 calc R . .
C16 C -0.1148(4) 0.4234(2) 0.28583(18) 0.0192(8) Uani 1 1 d . . .
C17 C -0.2175(4) 0.4030(2) 0.23407(18) 0.0190(8) Uani 1 1 d . . .
H17A H -0.2922 0.4411 0.2350 0.023 Uiso 1 1 calc R . .
C18 C -0.2719(4) 0.3228(2) 0.2488(2) 0.0248(9) Uani 1 1 d . . .
H18A H -0.3471 0.3117 0.2194 0.037 Uiso 1 1 calc R . .
H18B H -0.3022 0.3205 0.2947 0.037 Uiso 1 1 calc R . .
H18C H -0.2010 0.2848 0.2419 0.037 Uiso 1 1 calc R . .
C19 C -0.3962(5) 0.2359(3) 0.4857(2) 0.0392(12) Uani 1 1 d . . .
H19A H -0.4132 0.2849 0.5078 0.059 Uiso 1 1 calc R . .
H19B H -0.3577 0.1995 0.5172 0.059 Uiso 1 1 calc R . .
H19C H -0.4806 0.2154 0.4685 0.059 Uiso 1 1 calc R . .
H1 H -0.568(3) 0.2166(18) 0.2337(13) 0.038 Uiso 1 1 d D . .
H2 H -0.602(4) 0.253(2) 0.2962(9) 0.038 Uiso 1 1 d D . .
H1D H 0.066(3) 0.3853(18) 0.0600(17) 0.024 Uiso 1 1 d D . .
H2D H 0.271(4) 0.3605(16) 0.2280(15) 0.024 Uiso 1 1 d D . .
H4D H -0.227(3) 0.5859(11) 0.225(2) 0.024 Uiso 1 1 d D . .
H4E H -0.200(4) 0.6685(9) 0.226(2) 0.024 Uiso 1 1 d D . .
H5D H -0.278(4) 0.6535(12) 0.373(2) 0.024 Uiso 1 1 d D . .
H6D H 0.079(3) 0.6207(16) 0.396(2) 0.024 Uiso 1 1 d D . .
H8D H -0.176(4) 0.4417(11) 0.1427(15) 0.024 Uiso 1 1 d D . .
H8E H -0.180(4) 0.3594(10) 0.1548(19) 0.024 Uiso 1 1 d D . .

loop_
_atom_site_aniso_label
_atom_site_aniso_U_11
_atom_site_aniso_U_22
_atom_site_aniso_U_33
_atom_site_aniso_U_23
_atom_site_aniso_U_13
_atom_site_aniso_U_12
Cu1 0.01308(19) 0.0227(2) 0.01759(19) 0.00095(17) 0.00161(16) 0.00129(16)
Cu2 0.01282(19) 0.0222(2) 0.01780(19) -0.00036(18) -0.00166(16) 0.00054(16)
Cl1 0.0283(5) 0.0208(4) 0.0308(4) 0.0003(4) -0.0021(4) 0.0026(4)
Cl2 0.0119(4) 0.0305(5) 0.0211(4) -0.0016(3) 0.0012(3) -0.0007(3)
Cl3 0.0171(4) 0.0340(5) 0.0233(4) -0.0043(4) -0.0054(4) 0.0028(4)
Cl4 0.0193(4) 0.0361(5) 0.0288(5) -0.0038(4) -0.0001(4) 0.0012(4)
O1 0.0107(12) 0.0316(14) 0.0194(12) 0.0003(11) -0.0023(10) 0.0035(10)
O2 0.0121(11) 0.0229(13) 0.0224(12) -0.0002(10) 0.0002(10) -0.0020(10)
O3 0.0158(13) 0.0314(15) 0.0437(17) -0.0042(13) -0.0070(13) -0.0063(12)
O4 0.0135(13) 0.0379(15) 0.0308(14) -0.0063(12) 0.0042(11) 0.0016(12)
O5 0.0394(19) 0.059(2) 0.0225(15) -0.0010(14) 0.0090(14) 0.0015(16)
O6 0.0210(14) 0.0340(15) 0.0416(17) -0.0042(13) -0.0027(13) -0.0016(12)
O7 0.0161(13) 0.0483(17) 0.0246(14) -0.0035(13) -0.0042(11) 0.0000(13)
O8 0.0225(16) 0.0482(19) 0.0494(19) -0.0182(15) -0.0037(15) 0.0061(14)
O9 0.0326(17) 0.0471(18) 0.0308(16) 0.0063(13) -0.0105(14) -0.0018(15)
O10 0.0304(17) 0.0405(17) 0.0350(16) -0.0004(13) -0.0093(14) 0.0048(13)
O11 0.044(2) 0.069(3) 0.072(3) -0.014(2) -0.006(2) 0.025(2)
O12 0.043(2) 0.063(2) 0.048(2) -0.0116(18) -0.0184(18) 0.0042(18)
O13 0.051(2) 0.071(2) 0.047(2) -0.0184(18) 0.0248(18) -0.017(2)
O14 0.054(2) 0.052(2) 0.0429(19) 0.0094(17) -0.0117(17) -0.0190(18)
O15 0.039(2) 0.0421(19) 0.074(3) 0.0108(18) -0.003(2) -0.0124(17)
O16 0.060(2) 0.047(2) 0.056(2) -0.0034(18) 0.010(2) 0.0115(19)
O17 0.0227(15) 0.0466(17) 0.0267(14) -0.0021(14) 0.0018(12) -0.0095(14)
N1 0.0199(15) 0.0234(15) 0.0214(15) -0.0021(12) -0.0002(13) 0.0030(13)
N2 0.0135(14) 0.0243(16) 0.0257(15) 0.0003(13) 0.0033(12) 0.0039(13)
N3 0.0145(15) 0.0244(15) 0.0187(15) 0.0022(12) -0.0007(12) 0.0019(12)
N4 0.0215(16) 0.0230(16) 0.0215(15) 0.0014(13) -0.0075(13) 0.0033(13)
N5 0.0136(14) 0.0232(15) 0.0321(17) 0.0028(14) -0.0026(13) 0.0022(13)
N6 0.0138(14) 0.0259(16) 0.0168(14) 0.0004(12) -0.0006(12) -0.0052(12)
N7 0.0110(14) 0.0246(15) 0.0176(14) -0.0008(12) 0.0013(11) -0.0001(12)
N8 0.0153(14) 0.0254(15) 0.0174(14) 0.0015(12) -0.0011(12) -0.0015(12)
N9 0.032(2) 0.043(2) 0.056(2) 0.001(2) -0.0041(19) 0.005(2)
C1 0.0220(19) 0.031(2) 0.0266(19) -0.0017(16) 0.0087(16) -0.0013(17)
C2 0.0185(19) 0.033(2) 0.028(2) 0.0002(17) 0.0022(16) 0.0069(16)
C3 0.0139(18) 0.035(2) 0.0204(18) 0.0020(16) 0.0005(14) 0.0018(16)
C4 0.0097(16) 0.0295(18) 0.0257(19) 0.0041(16) 0.0041(15) -0.0009(14)
C5 0.0212(18) 0.0246(18) 0.0168(17) 0.0023(14) 0.0056(15) 0.0021(15)
C6 0.023(2) 0.0276(19) 0.0181(17) 0.0023(15) 0.0036(15) 0.0008(16)
C7 0.0156(17) 0.0207(17) 0.0239(18) -0.0017(14) 0.0006(14) -0.0008(14)
C8 0.0199(18) 0.0246(17) 0.0217(17) -0.0035(15) -0.0085(15) 0.0035(14)
C9 0.025(2) 0.030(2) 0.0282(19) 0.0038(16) 0.0057(17) 0.0072(17)
C10 0.024(2) 0.056(3) 0.029(2) -0.001(2) 0.0065(17) 0.002(2)
C11 0.0208(18) 0.0241(17) 0.0233(18) -0.0063(15) 0.0018(15) -0.0015(16)
C12 0.0123(16) 0.0247(17) 0.0173(16) 0.0007(14) -0.0014(14) -0.0020(14)
C13 0.0162(16) 0.0235(17) 0.0159(16) -0.0015(14) 0.0017(14) 0.0005(14)
C14 0.0112(17) 0.0262(19) 0.0260(19) -0.0055(15) 0.0021(14) -0.0020(14)
C15 0.027(2) 0.039(2) 0.040(3) -0.005(2) 0.0010(19) -0.0020(19)
C16 0.0163(17) 0.0189(17) 0.0223(18) 0.0013(14) -0.0018(15) 0.0006(14)
C17 0.0096(15) 0.0248(18) 0.0226(18) 0.0002(15) 0.0003(13) 0.0016(14)
C18 0.0218(19) 0.030(2) 0.0225(18) 0.0003(15) 0.0025(16) -0.0103(17)
C19 0.031(2) 0.050(3) 0.036(2) 0.005(2) 0.005(2) 0.009(2)

loop_
_atom_type_symbol
_atom_type_description
_atom_type_scat_dispersion_real
_atom_type_scat_dispersion_imag
_atom_type_scat_source
C C 0.0033 0.0016 'International Tables Vol C Tables 4.2.6.8 and 6.1.1.4'
H H 0.0000 0.0000 'International Tables Vol C Tables 4.2.6.8 and 6.1.1.4'
N N 0.0061 0.0033 'International Tables Vol C Tables 4.2.6.8 and 6.1.1.4'
O O 0.0106 0.0060 'International Tables Vol C Tables 4.2.6.8 and 6.1.1.4'
Cl Cl 0.1484 0.1585 'International Tables Vol C Tables 4.2.6.8 and 6.1.1.4'
Cu Cu 0.3201 1.2651 'International Tables Vol C Tables 4.2.6.8 and 6.1.1.4'

loop_
_geom_angle_atom_site_label_1
_geom_angle_atom_site_label_2
_geom_angle_atom_site_label_3
_geom_angle
_geom_angle_site_symmetry_1
_geom_angle_site_symmetry_3
_geom_angle_publ_flag
O2 Cu1 N2 90.49(12) . . ?
O2 Cu1 N1 162.47(12) . . ?
N2 Cu1 N1 85.49(13) . . ?
O2 Cu1 N8 82.16(12) . . ?
N2 Cu1 N8 172.05(13) . . ?
N1 Cu1 N8 100.64(13) . . ?
O2 Cu1 Cl1 104.59(8) . . ?
N2 Cu1 Cl1 94.51(10) . . ?
N1 Cu1 Cl1 92.74(9) . . ?
N8 Cu1 Cl1 90.28(9) . . ?
N6 Cu2 O1 90.89(12) . . ?
N6 Cu2 N4 170.22(13) . . ?
O1 Cu2 N4 82.29(12) . . ?
N6 Cu2 N5 85.27(13) . . ?
O1 Cu2 N5 164.18(12) . . ?
N4 Cu2 N5 99.40(14) . . ?
N6 Cu2 Cl1 90.09(9) . 3 ?
O1 Cu2 Cl1 99.66(8) . 3 ?
N4 Cu2 Cl1 97.93(10) . 3 ?
N5 Cu2 Cl1 95.70(10) . 3 ?
Cu1 Cl1 Cu2 158.25(5) . 3_545 ?
O6 Cl2 O5 109.0(2) . . ?
O6 Cl2 O3 110.23(18) . . ?
O5 Cl2 O3 110.5(2) . . ?
O6 Cl2 O4 108.97(19) . . ?
O5 Cl2 O4 109.4(2) . . ?
O3 Cl2 O4 108.78(17) . . ?
O10 Cl3 O7 111.30(19) . . ?
O10 Cl3 O9 109.3(2) . . ?
O7 Cl3 O9 109.23(19) . . ?
O10 Cl3 O8 109.9(2) . . ?
O7 Cl3 O8 109.53(19) . . ?
O9 Cl3 O8 107.5(2) . . ?
O11 Cl4 O14 111.7(3) . . ?
O11 Cl4 O13 110.4(3) . . ?
O14 Cl4 O13 108.4(2) . . ?
O11 Cl4 O12 108.1(3) . . ?
O14 Cl4 O12 109.5(2) . . ?
O13 Cl4 O12 108.7(3) . . ?
C7 O1 Cu2 115.5(2) . . ?
C16 O2 Cu1 115.4(2) . . ?
H1 O17 H2 109(3) . . ?
C6 N1 C1 113.0(3) . . ?
C6 N1 Cu1 114.2(2) . . ?
C1 N1 Cu1 110.7(2) . . ?
C6 N1 H1D 99(3) . . ?
C1 N1 H1D 113(3) . . ?
Cu1 N1 H1D 107(3) . . ?
C3 N2 C2 116.6(3) . . ?
C3 N2 Cu1 113.1(2) . . ?
C2 N2 Cu1 106.9(2) . . ?
C3 N2 H2D 105(2) . . ?
C2 N2 H2D 101(3) . . ?
Cu1 N2 H2D 114(3) . . ?
C7 N3 C4 116.6(3) . . ?
C7 N3 C5 122.8(3) . . ?
C4 N3 C5 118.2(3) . . ?
C8 N4 Cu2 111.2(2) . . ?
C8 N4 H4D 112(3) . . ?
Cu2 N4 H4D 109(3) . . ?
C8 N4 H4E 97(3) . . ?
Cu2 N4 H4E 108(3) . . ?
H4D N4 H4E 120(3) . . ?
C10 N5 C15 114.4(4) . . ?
C10 N5 Cu2 110.7(2) . . ?
C15 N5 Cu2 111.9(3) . . ?
C10 N5 H5D 102(3) . . ?
C15 N5 H5D 116(3) . . ?
Cu2 N5 H5D 100(3) . . ?
C12 N6 C11 117.7(3) . . ?
C12 N6 Cu2 113.2(2) . . ?
C11 N6 Cu2 108.0(2) . . ?
C12 N6 H6D 116(2) . . ?
C11 N6 H6D 102(3) . . ?
Cu2 N6 H6D 97(3) . . ?
C16 N7 C14 122.8(3) . . ?
C16 N7 C13 118.0(3) . . ?
C14 N7 C13 117.0(3) . . ?
C17 N8 Cu1 110.2(2) . . ?
C17 N8 H8D 116(3) . . ?
Cu1 N8 H8D 112(3) . . ?
C17 N8 H8E 98(3) . . ?
Cu1 N8 H8E 106(3) . . ?
H8D N8 H8E 114(3) . . ?
O15 N9 O16 123.5(5) . . ?
O15 N9 C19 120.4(5) . . ?
O16 N9 C19 116.1(4) . . ?
N1 C1 C2 111.5(3) . . ?
N1 C1 H1A 109.3 . . ?
C2 C1 H1A 109.3 . . ?
N1 C1 H1B 109.3 . . ?
C2 C1 H1B 109.3 . . ?
H1A C1 H1B 108.0 . . ?
N2 C2 C1 111.6(3) . . ?
N2 C2 H2A 109.3 . . ?
C1 C2 H2A 109.3 . . ?
N2 C2 H2B 109.3 . . ?
C1 C2 H2B 109.3 . . ?
H2A C2 H2B 108.0 . . ?
N2 C3 C4 116.3(3) . . ?
N2 C3 H3A 108.2 . . ?
C4 C3 H3A 108.2 . . ?
N2 C3 H3B 108.2 . . ?
C4 C3 H3B 108.2 . . ?
H3A C3 H3B 107.4 . . ?
N3 C4 C3 116.9(3) . . ?
N3 C4 H4A 108.1 . . ?
C3 C4 H4A 108.1 . . ?
N3 C4 H4B 108.1 . . ?
C3 C4 H4B 108.1 . . ?
H4A C4 H4B 107.3 . . ?
N3 C5 C6 116.0(3) . . ?
N3 C5 H5A 108.3 . . ?
C6 C5 H5A 108.3 . . ?
N3 C5 H5B 108.3 . . ?
C6 C5 H5B 108.3 . . ?
H5A C5 H5B 107.4 . . ?
N1 C6 C5 114.4(3) . . ?
N1 C6 H6A 108.7 . . ?
C5 C6 H6A 108.7 . . ?
N1 C6 H6B 108.7 . . ?
C5 C6 H6B 108.7 . . ?
H6A C6 H6B 107.6 . . ?
O1 C7 N3 121.4(4) . . ?
O1 C7 C8 118.0(3) . . ?
N3 C7 C8 120.6(3) . . ?
N4 C8 C9 110.0(3) . . ?
N4 C8 C7 107.2(3) . . ?
C9 C8 C7 107.9(3) . . ?
N4 C8 H8A 110.6 . . ?
C9 C8 H8A 110.6 . . ?
C7 C8 H8A 110.6 . . ?
C8 C9 H9A 109.5 . . ?
C8 C9 H9B 109.5 . . ?
H9A C9 H9B 109.5 . . ?
C8 C9 H9C 109.5 . . ?
H9A C9 H9C 109.5 . . ?
H9B C9 H9C 109.5 . . ?
N5 C10 C11 112.9(3) . . ?
N5 C10 H10A 109.0 . . ?
C11 C10 H10A 109.0 . . ?
N5 C10 H10B 109.0 . . ?
C11 C10 H10B 109.0 . . ?
H10A C10 H10B 107.8 . . ?
N6 C11 C10 110.3(3) . . ?
N6 C11 H11A 109.6 . . ?
C10 C11 H11A 109.6 . . ?
N6 C11 H11B 109.6 . . ?
C10 C11 H11B 109.6 . . ?
H11A C11 H11B 108.1 . . ?
N6 C12 C13 115.4(3) . . ?
N6 C12 H12A 108.4 . . ?
C13 C12 H12A 108.4 . . ?
N6 C12 H12B 108.4 . . ?
C13 C12 H12B 108.4 . . ?
H12A C12 H12B 107.5 . . ?
N7 C13 C12 117.2(3) . . ?
N7 C13 H13A 108.0 . . ?
C12 C13 H13A 108.0 . . ?
N7 C13 H13B 108.0 . . ?
C12 C13 H13B 108.0 . . ?
H13A C13 H13B 107.2 . . ?
C15 C14 N7 116.8(3) . . ?
C15 C14 H14A 108.1 . . ?
N7 C14 H14A 108.1 . . ?
C15 C14 H14B 108.1 . . ?
N7 C14 H14B 108.1 . . ?
H14A C14 H14B 107.3 . . ?
C14 C15 N5 115.3(4) . . ?
C14 C15 H15A 108.5 . . ?
N5 C15 H15A 108.5 . . ?
C14 C15 H15B 108.5 . . ?
N5 C15 H15B 108.5 . . ?
H15A C15 H15B 107.5 . . ?
O2 C16 N7 119.4(3) . . ?
O2 C16 C17 118.5(3) . . ?
N7 C16 C17 122.0(3) . . ?
N8 C17 C16 109.0(3) . . ?
N8 C17 C18 110.0(3) . . ?
C16 C17 C18 108.7(3) . . ?
N8 C17 H17A 109.7 . . ?
C16 C17 H17A 109.7 . . ?
C18 C17 H17A 109.7 . . ?
C17 C18 H18A 109.5 . . ?
C17 C18 H18B 109.5 . . ?
H18A C18 H18B 109.5 . . ?
C17 C18 H18C 109.5 . . ?
H18A C18 H18C 109.5 . . ?
H18B C18 H18C 109.5 . . ?
N9 C19 H19A 109.5 . . ?
N9 C19 H19B 109.5 . . ?
H19A C19 H19B 109.5 . . ?
N9 C19 H19C 109.5 . . ?
H19A C19 H19C 109.5 . . ?
H19B C19 H19C 109.5 . . ?

loop_
_geom_bond_atom_site_label_1
_geom_bond_atom_site_label_2
_geom_bond_distance
_geom_bond_site_symmetry_2
_geom_bond_publ_flag
Cu1 O2 1.998(3) . ?
Cu1 N2 1.999(3) . ?
Cu1 N1 2.031(3) . ?
Cu1 N8 2.057(3) . ?
Cu1 Cl1 2.5082(11) . ?
Cu2 N6 1.984(3) . ?
Cu2 O1 1.999(3) . ?
Cu2 N4 2.007(3) . ?
Cu2 N5 2.025(3) . ?
Cu2 Cl1 2.5264(11) 3 ?
Cl1 Cu2 2.5264(11) 3_545 ?
Cl2 O6 1.427(3) . ?
Cl2 O5 1.431(3) . ?
Cl2 O3 1.436(3) . ?
Cl2 O4 1.452(3) . ?
Cl3 O10 1.415(3) . ?
Cl3 O7 1.440(3) . ?
Cl3 O9 1.444(3) . ?
Cl3 O8 1.446(3) . ?
Cl4 O11 1.418(4) . ?
Cl4 O14 1.433(4) . ?
Cl4 O13 1.434(4) . ?
Cl4 O12 1.441(4) . ?
O1 C7 1.230(5) . ?
O2 C16 1.259(5) . ?
O15 N9 1.162(5) . ?
O16 N9 1.228(6) . ?
O17 H1 0.899(17) . ?
O17 H2 0.891(17) . ?
N1 C6 1.489(5) . ?
N1 C1 1.490(5) . ?
N1 H1D 0.844(18) . ?
N2 C3 1.487(5) . ?
N2 C2 1.491(5) . ?
N2 H2D 0.872(18) . ?
N3 C7 1.343(5) . ?
N3 C4 1.482(5) . ?
N3 C5 1.485(5) . ?
N4 C8 1.466(5) . ?
N4 H4D 0.851(16) . ?
N4 H4E 0.844(16) . ?
N5 C10 1.460(5) . ?
N5 C15 1.499(6) . ?
N5 H5D 0.873(17) . ?
N6 C12 1.478(5) . ?
N6 C11 1.486(5) . ?
N6 H6D 0.866(18) . ?
N7 C16 1.331(5) . ?
N7 C14 1.490(5) . ?
N7 C13 1.494(5) . ?
N8 C17 1.478(5) . ?
N8 H8D 0.874(17) . ?
N8 H8E 0.867(17) . ?
N9 C19 1.476(7) . ?
C1 C2 1.529(6) . ?
C1 H1A 0.9900 . ?
C1 H1B 0.9900 . ?
C2 H2A 0.9900 . ?
C2 H2B 0.9900 . ?
C3 C4 1.507(5) . ?
C3 H3A 0.9900 . ?
C3 H3B 0.9900 . ?
C4 H4A 0.9900 . ?
C4 H4B 0.9900 . ?
C5 C6 1.514(5) . ?
C5 H5A 0.9900 . ?
C5 H5B 0.9900 . ?
C6 H6A 0.9900 . ?
C6 H6B 0.9900 . ?
C7 C8 1.546(5) . ?
C8 C9 1.544(6) . ?
C8 H8A 1.0000 . ?
C9 H9A 0.9800 . ?
C9 H9B 0.9800 . ?
C9 H9C 0.9800 . ?
C10 C11 1.531(6) . ?
C10 H10A 0.9900 . ?
C10 H10B 0.9900 . ?
C11 H11A 0.9900 . ?
C11 H11B 0.9900 . ?
C12 C13 1.545(5) . ?
C12 H12A 0.9900 . ?
C12 H12B 0.9900 . ?
C13 H13A 0.9900 . ?
C13 H13B 0.9900 . ?
C14 C15 1.479(6) . ?
C14 H14A 0.9900 . ?
C14 H14B 0.9900 . ?
C15 H15A 0.9900 . ?
C15 H15B 0.9900 . ?
C16 C17 1.511(5) . ?
C17 C18 1.530(5) . ?
C17 H17A 1.0000 . ?
C18 H18A 0.9800 . ?
C18 H18B 0.9800 . ?
C18 H18C 0.9800 . ?
C19 H19A 0.9800 . ?
C19 H19B 0.9800 . ?
C19 H19C 0.9800 . ?

loop_
_geom_hbond_atom_site_label_D
_geom_hbond_atom_site_label_H
_geom_hbond_atom_site_label_A
_geom_hbond_distance_DH
_geom_hbond_distance_HA
_geom_hbond_distance_DA
_geom_hbond_angle_DHA
_geom_hbond_site_symmetry_A
O17 H1 O13 0.899(17) 2.07(2) 2.848(5) 144(3) 1_445
O17 H2 O4 0.891(17) 2.07(3) 2.862(4) 147(4) .
N1 H1D O12 0.844(18) 2.35(2) 3.145(5) 158(3) 4_465
N2 H2D O17 0.872(18) 2.31(2) 3.109(5) 152(3) 1_655
N4 H4D O9 0.851(16) 2.32(3) 3.075(5) 147(3) 1_455
N4 H4E O17 0.844(16) 2.21(3) 2.932(4) 144(3) 3_455
N5 H5D O13 0.873(17) 2.56(4) 3.169(5) 127(3) 3_545
N6 H6D O11 0.866(18) 2.27(2) 3.024(5) 146(3) 3_645
N8 H8D O8 0.874(17) 2.29(2) 3.152(5) 168(3) 1_455
N8 H8E O14 0.867(17) 2.55(3) 3.310(5) 148(3) 1_445

loop_
_geom_torsion_atom_site_label_1
_geom_torsion_atom_site_label_2
_geom_torsion_atom_site_label_3
_geom_torsion_atom_site_label_4
_geom_torsion
_geom_torsion_site_symmetry_1
_geom_torsion_site_symmetry_2
_geom_torsion_site_symmetry_3
_geom_torsion_site_symmetry_4
_geom_torsion_publ_flag
O2 Cu1 Cl1 Cu2 -50.81(15) . . . 3_545 ?
N2 Cu1 Cl1 Cu2 40.87(16) . . . 3_545 ?
N1 Cu1 Cl1 Cu2 126.56(16) . . . 3_545 ?
N8 Cu1 Cl1 Cu2 -132.78(15) . . . 3_545 ?
N6 Cu2 O1 C7 172.1(3) . . . . ?
N4 Cu2 O1 C7 -0.9(3) . . . . ?
N5 Cu2 O1 C7 96.4(5) . . . . ?
Cl1 Cu2 O1 C7 -97.7(3) 3 . . . ?
N2 Cu1 O2 C16 172.2(3) . . . . ?
N1 Cu1 O2 C16 95.8(5) . . . . ?
N8 Cu1 O2 C16 -4.7(3) . . . . ?
Cl1 Cu1 O2 C16 -93.0(3) . . . . ?
O2 Cu1 N1 C6 -40.2(6) . . . . ?
N2 Cu1 N1 C6 -117.4(3) . . . . ?
N8 Cu1 N1 C6 57.5(3) . . . . ?
Cl1 Cu1 N1 C6 148.3(3) . . . . ?
O2 Cu1 N1 C1 88.7(5) . . . . ?
N2 Cu1 N1 C1 11.5(3) . . . . ?
N8 Cu1 N1 C1 -173.6(3) . . . . ?
Cl1 Cu1 N1 C1 -82.8(2) . . . . ?
O2 Cu1 N2 C3 -61.7(3) . . . . ?
N1 Cu1 N2 C3 101.2(3) . . . . ?
N8 Cu1 N2 C3 -39.5(11) . . . . ?
Cl1 Cu1 N2 C3 -166.4(2) . . . . ?
O2 Cu1 N2 C2 168.6(2) . . . . ?
N1 Cu1 N2 C2 -28.5(2) . . . . ?
N8 Cu1 N2 C2 -169.2(9) . . . . ?
Cl1 Cu1 N2 C2 63.9(2) . . . . ?
N6 Cu2 N4 C8 -60.2(9) . . . . ?
O1 Cu2 N4 C8 -14.0(2) . . . . ?
N5 Cu2 N4 C8 -178.1(2) . . . . ?
Cl1 Cu2 N4 C8 84.7(2) 3 . . . ?
N6 Cu2 N5 C10 11.7(3) . . . . ?
O1 Cu2 N5 C10 88.1(5) . . . . ?
N4 Cu2 N5 C10 -177.0(3) . . . . ?
Cl1 Cu2 N5 C10 -77.9(3) 3 . . . ?
N6 Cu2 N5 C15 -117.3(3) . . . . ?
O1 Cu2 N5 C15 -40.8(6) . . . . ?
N4 Cu2 N5 C15 54.1(3) . . . . ?
Cl1 Cu2 N5 C15 153.1(3) 3 . . . ?
O1 Cu2 N6 C12 -60.8(2) . . . . ?
N4 Cu2 N6 C12 -15.2(9) . . . . ?
N5 Cu2 N6 C12 103.8(2) . . . . ?
Cl1 Cu2 N6 C12 -160.4(2) 3 . . . ?
O1 Cu2 N6 C11 167.1(2) . . . . ?
N4 Cu2 N6 C11 -147.3(7) . . . . ?
N5 Cu2 N6 C11 -28.3(2) . . . . ?
Cl1 Cu2 N6 C11 67.5(2) 3 . . . ?
O2 Cu1 N8 C17 -9.1(2) . . . . ?
N2 Cu1 N8 C17 -31.5(11) . . . . ?
N1 Cu1 N8 C17 -171.6(2) . . . . ?
Cl1 Cu1 N8 C17 95.6(2) . . . . ?
C6 N1 C1 C2 137.7(3) . . . . ?
Cu1 N1 C1 C2 8.2(4) . . . . ?
C3 N2 C2 C1 -87.3(4) . . . . ?
Cu1 N2 C2 C1 40.4(4) . . . . ?
N1 C1 C2 N2 -32.3(5) . . . . ?
C2 N2 C3 C4 62.7(4) . . . . ?
Cu1 N2 C3 C4 -62.0(4) . . . . ?
C7 N3 C4 C3 77.2(4) . . . . ?
C5 N3 C4 C3 -119.8(4) . . . . ?
N2 C3 C4 N3 54.7(5) . . . . ?
C7 N3 C5 C6 -95.9(4) . . . . ?
C4 N3 C5 C6 102.2(4) . . . . ?
C1 N1 C6 C5 -59.8(4) . . . . ?
Cu1 N1 C6 C5 67.9(4) . . . . ?
N3 C5 C6 N1 -40.6(5) . . . . ?
Cu2 O1 C7 N3 -166.2(3) . . . . ?
Cu2 O1 C7 C8 15.6(4) . . . . ?
C4 N3 C7 O1 -14.1(5) . . . . ?
C5 N3 C7 O1 -176.2(3) . . . . ?
C4 N3 C7 C8 164.1(3) . . . . ?
C5 N3 C7 C8 1.9(5) . . . . ?
Cu2 N4 C8 C9 -93.6(3) . . . . ?
Cu2 N4 C8 C7 23.4(3) . . . . ?
O1 C7 C8 N4 -26.3(5) . . . . ?
N3 C7 C8 N4 155.5(3) . . . . ?
O1 C7 C8 C9 92.1(4) . . . . ?
N3 C7 C8 C9 -86.1(4) . . . . ?
C15 N5 C10 C11 135.0(4) . . . . ?
Cu2 N5 C10 C11 7.5(5) . . . . ?
C12 N6 C11 C10 -90.7(4) . . . . ?
Cu2 N6 C11 C10 38.9(4) . . . . ?
N5 C10 C11 N6 -30.7(5) . . . . ?
C11 N6 C12 C13 65.5(4) . . . . ?
Cu2 N6 C12 C13 -61.7(3) . . . . ?
C16 N7 C13 C12 79.3(4) . . . . ?
C14 N7 C13 C12 -117.0(4) . . . . ?
N6 C12 C13 N7 53.7(4) . . . . ?
C16 N7 C14 C15 -94.6(5) . . . . ?
C13 N7 C14 C15 102.6(4) . . . . ?
N7 C14 C15 N5 -43.8(5) . . . . ?
C10 N5 C15 C14 -58.7(5) . . . . ?
Cu2 N5 C15 C14 68.2(4) . . . . ?
Cu1 O2 C16 N7 -165.4(3) . . . . ?
Cu1 O2 C16 C17 18.1(4) . . . . ?
C14 N7 C16 O2 -178.6(3) . . . . ?
C13 N7 C16 O2 -16.0(5) . . . . ?
C14 N7 C16 C17 -2.2(5) . . . . ?
C13 N7 C16 C17 160.4(3) . . . . ?
Cu1 N8 C17 C16 19.0(3) . . . . ?
Cu1 N8 C17 C18 -100.0(3) . . . . ?
O2 C16 C17 N8 -25.2(5) . . . . ?
N7 C16 C17 N8 158.5(3) . . . . ?
O2 C16 C17 C18 94.7(4) . . . . ?
N7 C16 C17 C18 -81.7(4) . . . . ?
